data_4117225
loop_
_publ_author_name
'Jos\'e Barluenga'
'Andr\'es A. Trabanco'
'Josefa Fl\'orez'
'Santiago Garc\'ia-Granda'
'Eduardo Mart\'in'

_publ_section_title
;
 Asymmetric Conjugate Nucleophilic Addition of Organolithiums to Chromium
 (Menthyloxy)(aryl)carbene Complexes
;
_journal_name_full 'Journal of the American Chemical Society'
_journal_page_first 13099
_journal_page_last 13100
_journal_paper_doi 10.1021/ja962770+
_journal_volume 118
_journal_year 1996
_chemical_compound_source synthesis
_chemical_formula_sum 'C28 H38 Cr O7'
_chemical_formula_weight 538.58
_chemical_name_systematic
; 
 ? 
;
_space_group_IT_number 19
_symmetry_cell_setting orthorhombic
_symmetry_space_group_name_Hall 'P 2ac 2ab'
_symmetry_space_group_name_H-M 'P 21 21 21'
_atom_sites_solution_hydrogens difmap
_atom_sites_solution_primary patterson
_atom_sites_solution_secondary phasex
_audit_creation_method SHELXL
_cell_angle_alpha 90.00
_cell_angle_beta 90.00
_cell_angle_gamma 90.00
_cell_formula_units_Z 4
_cell_length_a 11.976(5)
_cell_length_b 14.584(4)
_cell_length_c 16.913(5)
_cell_measurement_reflns_used 25
_cell_measurement_temperature 293(2)
_cell_measurement_theta_max 20
_cell_measurement_theta_min 15
_cell_volume 2954.0(17)
_computing_cell_refinement 'DIRDIF (Beurskens, 1992)'
_computing_data_reduction 'REFLEX (Local Program)'
_computing_molecular_graphics 'Xtal_GX (Hall, 1995)'
_computing_publication_material 'SHELXL-93 (Sheldrick, 1993)'
_computing_structure_refinement 'SHELXL-93 (Sheldrick, 1993)'
_computing_structure_solution 'SHELXS-86 (Sheldrick, 1990)'
_diffrn_ambient_temperature 293(2)
_diffrn_measurement_device 'Enraf-Nonius CAD-4 diffactometer'
_diffrn_measurement_method '\w-2\q scan technique'
_diffrn_radiation_monochromator graphite
_diffrn_radiation_source 'fine-focus sealed tube'
_diffrn_radiation_type MoK\a
_diffrn_radiation_wavelength 0.71073
_diffrn_reflns_av_R_equivalents 0.026
_diffrn_reflns_av_sigmaI/netI 0.0674
_diffrn_reflns_limit_h_max 14
_diffrn_reflns_limit_h_min -14
_diffrn_reflns_limit_k_max 17
_diffrn_reflns_limit_k_min 0
_diffrn_reflns_limit_l_max 20
_diffrn_reflns_limit_l_min 1
_diffrn_reflns_number 4666
_diffrn_reflns_theta_max 24.97
_diffrn_reflns_theta_min 1.84
_diffrn_standards_decay_% 15
_diffrn_standards_interval_count 200
_diffrn_standards_interval_time 60
_diffrn_standards_number 3
_exptl_absorpt_coefficient_mu 0.427
_exptl_absorpt_correction_T_max 0.62
_exptl_absorpt_correction_T_min 1.00
_exptl_absorpt_correction_type empirical
_exptl_crystal_colour red
_exptl_crystal_density_diffrn 1.211
_exptl_crystal_description prismatic
_exptl_crystal_F_000 1144
_exptl_crystal_size_max .46
_exptl_crystal_size_mid .46
_exptl_crystal_size_min .33
_refine_diff_density_max 0.203
_refine_diff_density_min -0.219
_refine_diff_density_rms 0.042
_refine_ls_abs_structure_details 'Flack H D (1983), Acta Cryst. A39, 876-881'
_refine_ls_abs_structure_Flack -0.01(2)
_refine_ls_extinction_method none
_refine_ls_goodness_of_fit_all 1.050
_refine_ls_goodness_of_fit_obs 1.097
_refine_ls_hydrogen_treatment isotropic
_refine_ls_matrix_type full
_refine_ls_number_parameters 441
_refine_ls_number_reflns 4666
_refine_ls_number_restraints 0
_refine_ls_restrained_S_all 1.050
_refine_ls_restrained_S_obs 1.097
_refine_ls_R_factor_all 0.0810
_refine_ls_R_factor_obs 0.0352
_refine_ls_shift/esd_max -0.611
_refine_ls_shift/esd_mean 0.006
_refine_ls_structure_factor_coef Fsqd
_refine_ls_weighting_details 'w=1/[\s^2^(Fo^2^)+(0.0298P)^2^+0.3762P] where P=(Fo^2^+2Fc^2^)/3'
_refine_ls_weighting_scheme calc
_refine_ls_wR_factor_all 0.0845
_refine_ls_wR_factor_obs 0.0725
_reflns_number_observed 3282
_reflns_number_total 4666
_reflns_observed_criterion >2sigma(I)
_cod_data_source_file ja9627702B.cif
_cod_data_source_block (+)-10
_cod_depositor_comments
;
The following automatic conversions were performed:

'_refine_ls_weighting_scheme' value 'calc
w=1/[\s^2^(Fo^2^)+(0.0298P)^2^+0.3762P] where P=(Fo^2^+2Fc^2^)/3' was
changed to 'calc'. New tag '_refine_ls_weighting_details' was
created. The value of the new tag was set to
'w=1/[\s^2^(Fo^2^)+(0.0298P)^2^+0.3762P] where P=(Fo^2^+2Fc^2^)/3'.

Automatic conversion script
Id: cif_fix_values 3143 2015-03-26 13:38:13Z robertas 
;
_cod_original_cell_volume 2953.9(18)
_cod_database_code 4117225

loop_
_symmetry_equiv_pos_as_xyz
'x, y, z'
'x+1/2, -y+1/2, -z'
'-x, y+1/2, -z+1/2'
'-x+1/2, -y, z+1/2'

loop_
_atom_site_aniso_label
_atom_site_aniso_U_11
_atom_site_aniso_U_22
_atom_site_aniso_U_33
_atom_site_aniso_U_23
_atom_site_aniso_U_13
_atom_site_aniso_U_12
Cr(1) 0.0325(3) 0.0307(3) 0.0303(2) 0.0004(2) -0.0013(3) 0.0016(4)
C(1) 0.036(2) 0.024(2) 0.031(2) -0.0022(14) 0.0075(15) 0.000(2)
O(1) 0.0242(14) 0.0317(14) 0.0367(12) 0.0067(10) -0.0027(10) -0.0047(10)
C(2) 0.026(2) 0.029(2) 0.029(2) -0.0014(14) 0.0034(14) 0.003(2)
C(3) 0.031(2) 0.028(2) 0.035(2) 0.001(2) 0.000(2) 0.002(2)
C(4) 0.035(2) 0.032(2) 0.039(2) -0.001(2) 0.000(2) -0.005(2)
C(5) 0.033(2) 0.034(2) 0.031(2) -0.008(2) 0.001(2) -0.003(2)
C(6) 0.034(2) 0.032(2) 0.034(2) 0.004(2) -0.003(2) -0.001(2)
C(7) 0.033(2) 0.025(2) 0.034(2) 0.002(2) -0.003(2) 0.002(2)
C(8) 0.034(2) 0.028(2) 0.048(2) -0.007(2) -0.006(2) 0.010(2)
C(9)( 0.042(2) 0.047(3) 0.055(2) -0.019(2) -0.009(2) 0.008(2)
C(10) 0.032(2) 0.061(3) 0.063(3) -0.019(2) 0.009(2) 0.000(2)
C(11) 0.067(3) 0.041(3) 0.071(3) -0.007(2) -0.016(3) 0.024(2)
C(12) 0.062(3) 0.061(3) 0.038(2) 0.007(2) 0.008(2) -0.004(3)
O(2) 0.048(2) 0.041(2) 0.0385(14) -0.0042(11) -0.0126(12) -0.0087(14)
C(13) 0.065(4) 0.049(2) 0.052(2) -0.003(2) -0.017(2) -0.022(3)
C(14) 0.024(2) 0.038(2) 0.033(2) 0.002(2) -0.001(2) -0.004(2)
C(15) 0.032(2) 0.044(2) 0.034(2) 0.008(2) -0.003(2) -0.010(2)
C(16) 0.043(3) 0.051(3) 0.053(2) 0.006(2) 0.007(2) -0.014(2)
C(17) 0.032(2) 0.091(4) 0.055(3) 0.004(3) 0.005(2) -0.012(3)
C(18) 0.032(2) 0.075(4) 0.050(3) -0.007(2) 0.002(2) 0.000(2)
C(19) 0.033(2) 0.053(3) 0.043(2) 0.000(2) 0.000(2) -0.002(2)
C(20) 0.053(3) 0.039(3) 0.063(3) 0.002(2) 0.009(2) -0.008(2)
C(21) 0.058(3) 0.052(3) 0.078(3) 0.008(2) -0.001(3) 0.006(3)
C(22) 0.118(5) 0.048(3) 0.042(2) -0.005(2) 0.009(3) -0.009(3)
C(23) 0.045(3) 0.109(6) 0.085(4) -0.025(4) 0.014(3) 0.014(4)
C(24) 0.043(3) 0.047(2) 0.038(2) 0.000(2) -0.003(2) 0.001(2)
O(3) 0.078(2) 0.052(2) 0.071(2) -0.023(2) -0.006(2) 0.023(2)
C(25) 0.043(2) 0.037(2) 0.030(2) 0.000(2) -0.001(2) -0.002(2)
O(4) 0.049(2) 0.070(2) 0.051(2) 0.0055(15) 0.0096(14) -0.007(2)
C(26) 0.034(2) 0.047(3) 0.032(2) 0.003(2) -0.0025(15) 0.000(2)
O(5) 0.066(2) 0.047(2) 0.057(2) -0.0179(14) -0.0034(14) 0.0034(15)
C(27) 0.042(3) 0.044(2) 0.036(2) 0.004(2) -0.003(2) 0.011(2)
O(6) 0.032(2) 0.072(2) 0.068(2) 0.013(2) -0.0054(14) 0.0042(15)
C(28) 0.036(2) 0.036(2) 0.042(2) 0.000(2) 0.004(2) 0.003(2)
O(7) 0.064(2) 0.065(2) 0.0343(15) 0.0098(14) -0.0011(13) 0.011(2)

loop_
_atom_site_label
_atom_site_type_symbol
_atom_site_fract_x
_atom_site_fract_y
_atom_site_fract_z
_atom_site_U_iso_or_equiv
_atom_site_thermal_displace_type
_atom_site_occupancy
_atom_site_calc_flag
Cr(1) Cr -0.25057(5) -0.10401(3) -0.21627(3) 0.03119(13) Uani 1 d
C(1) C -0.3183(3) -0.0451(2) -0.3212(2) 0.0302(8) Uani 1 d
O(1) O -0.2812(2) 0.0282(2) -0.35935(12) 0.0309(6) Uani 1 d
C(2) C -0.4255(3) -0.0703(2) -0.3569(2) 0.0278(8) Uani 1 d
C(3) C -0.4560(3) -0.1592(2) -0.3571(2) 0.0315(8) Uani 1 d
H(31) H -0.4142(35) -0.2037(31) -0.3279(22) 0.058(2) Uiso 1 d
C(4) C -0.5479(3) -0.1955(3) -0.4022(2) 0.0355(9) Uani 1 d
H(41) H -0.5710(36) -0.2516(31) -0.3884(23) 0.058(2) Uiso 1 d
C(5) C -0.5929(3) -0.1426(3) -0.4581(2) 0.0326(8) Uani 1 d
C(6) C -0.5476(3) -0.0493(3) -0.4762(2) 0.0333(9) Uani 1 d
H(61) H -0.6035(39) -0.0163(32) -0.4933(25) 0.058(2) Uiso 1 d
C(7) C -0.4972(3) -0.0017(3) -0.4028(2) 0.0306(8) Uani 1 d
H(71) H -0.4445(37) 0.0449(30) -0.4193(21) 0.058(2) Uiso 1 d
C(8) C -0.5856(3) 0.0480(3) -0.3498(2) 0.0367(9) Uani 1 d
C(9) C -0.5268(4) 0.0893(3) -0.2779(3) 0.0481(10) Uani 1 d
H(91) H -0.4620(35) 0.1249(30) -0.2927(21) 0.058(2) Uiso 1 d
H(92) H -0.4923(39) 0.0407(33) -0.2438(23) 0.058(2) Uiso 1 d
H(93) H -0.5819(36) 0.1204(33) -0.2434(21) 0.058(2) Uiso 1 d
C(10) C -0.6769(4) -0.0152(4) -0.3197(3) 0.0517(11) Uani 1 d
H(101) H -0.7332(35) 0.0181(25) -0.2820(21) 0.058(2) Uiso 1 d
H(102) H -0.7232(35) -0.0402(29) -0.3601(21) 0.058(2) Uiso 1 d
H(103) H -0.6415(33) -0.0714(30) -0.2895(21) 0.058(2) Uiso 1 d
C(11) C -0.6373(5) 0.1264(3) -0.3974(3) 0.0594(13) Uani 1 d
H(111) H -0.6862(34) 0.0998(31) -0.4426(22) 0.058(2) Uiso 1 d
H(112) H -0.6930(33) 0.1685(31) -0.3635(21) 0.058(2) Uiso 1 d
H(113) H -0.5751(38) 0.1628(32) -0.4169(23) 0.058(2) Uiso 1 d
C(12) C -0.4601(4) -0.0589(4) -0.5424(2) 0.0535(12) Uani 1 d
H(121) H -0.4064(38) -0.0887(32) -0.5234(24) 0.058(2) Uiso 1 d
H(122) H -0.4439(39) 0.0021(34) -0.5604(22) 0.058(2) Uiso 1 d
H(123) H -0.4967(32) -0.0958(31) -0.5955(22) 0.058(2) Uiso 1 d
O(2) O -0.6784(2) -0.1651(2) -0.50685(13) 0.0426(7) Uani 1 d
C(13) C -0.7275(4) -0.2529(3) -0.4965(3) 0.0554(12) Uani 1 d
H(131) H -0.6613(36) -0.3090(30) -0.5096(21) 0.058(2) Uiso 1 d
H(132) H -0.7918(39) -0.2555(31) -0.5340(22) 0.058(2) Uiso 1 d
H(133) H -0.7624(39) -0.2552(27) -0.4429(22) 0.058(2) Uiso 1 d
C(14) C -0.1644(3) 0.0576(3) -0.3584(2) 0.0318(8) Uani 1 d
H(141) H -0.1348(34) 0.0550(31) -0.3048(22) 0.058(2) Uiso 1 d
C(15) C -0.1580(3) 0.1565(3) -0.3852(2) 0.0368(9) Uani 1 d
H(151) H -0.1944(35) 0.1551(29) -0.4373(22) 0.058(2) Uiso 1 d
C(16) C -0.0355(4) 0.1829(3) -0.3966(3) 0.0489(11) Uani 1 d
H(161) H -0.0417(36) 0.2558(32) -0.4126(22) 0.058(2) Uiso 1 d
H(162) H 0.0086(34) 0.1787(32) -0.3456(23) 0.058(2) Uiso 1 d
C(17) C 0.0227(4) 0.1197(4) -0.4548(3) 0.0592(14) Uani 1 d
H(171) H -0.0159(34) 0.1165(32) -0.5024(22) 0.058(2) Uiso 1 d
H(172) H 0.1050(40) 0.1399(30) -0.4601(21) 0.058(2) Uiso 1 d
C(18) C 0.0177(4) 0.0201(4) -0.4289(3) 0.0525(12) Uani 1 d
H(181) H 0.0602(35) 0.0174(31) -0.3784(25) 0.058(2) Uiso 1 d
C(19) C -0.1036(3) -0.0076(3) -0.4137(2) 0.0428(10) Uani 1 d
H(191) H -0.1508(37) 0.0007(30) -0.4615(24) 0.058(2) Uiso 1 d
H(192) H -0.1099(34) -0.0692(32) -0.3853(22) 0.058(2) Uiso 1 d
C(20) C -0.2221(4) 0.2237(3) -0.3309(3) 0.0516(12) Uani 1 d
H(201) H -0.2999(40) 0.2000(32) -0.3223(22) 0.058(2) Uiso 1 d
C(21) C -0.2380(5) 0.3165(3) -0.3709(3) 0.0627(12) Uani 1 d
H(211) H -0.2730(38) 0.3101(30) -0.4168(22) 0.058(2) Uiso 1 d
H(212) H -0.1574(36) 0.3422(30) -0.3786(22) 0.058(2) Uiso 1 d
H(213) H -0.2848(33) 0.3696(31) -0.3374(21) 0.058(2) Uiso 1 d
C(22) C -0.1669(6) 0.2383(4) -0.2504(3) 0.069(2) Uani 1 d
H(221) H -0.1928(37) 0.2677(32) -0.2156(24) 0.058(2) Uiso 1 d
H(222) H -0.1508(32) 0.1764(31) -0.2193(23) 0.058(2) Uiso 1 d
H(223) H -0.0859(39) 0.2799(32) -0.2536(21) 0.058(2) Uiso 1 d
C(23) C 0.0706(5) -0.0442(6) -0.4899(4) 0.080(2) Uani 1 d
H(231) H 0.0284(39) -0.0360(32) -0.5374(26) 0.058(2) Uiso 1 d
H(232) H 0.0804(37) -0.1134(33) -0.4637(23) 0.058(2) Uiso 1 d
H(233) H 0.1462(39) -0.0277(31) -0.4971(23) 0.058(2) Uiso 1 d
C(24) C -0.2170(3) -0.2168(3) -0.2685(2) 0.0428(10) Uani 1 d
O(3) O -0.1935(3) -0.2838(2) -0.2982(2) 0.0670(9) Uani 1 d
C(25) C -0.3967(3) -0.1415(3) -0.1878(2) 0.0369(9) Uani 1 d
O(4) O -0.4825(3) -0.1641(2) -0.1652(2) 0.0566(8) Uani 1 d
C(26) C -0.2816(3) 0.0101(3) -0.1679(2) 0.0376(10) Uani 1 d
O(5) O -0.3023(3) 0.0767(2) -0.1364(2) 0.0565(8) Uani 1 d
C(27) C -0.0985(3) -0.0748(3) -0.2272(2) 0.0407(9) Uani 1 d
O(6) O -0.0030(2) -0.0616(2) -0.2263(2) 0.0572(8) Uani 1 d
C(28) C -0.2079(3) -0.1511(3) -0.1188(2) 0.0376(9) Uani 1 d
O(7) O -0.1781(3) -0.1790(2) -0.05800(14) 0.0544(8) Uani 1 d

loop_
_atom_type_symbol
_atom_type_description
_atom_type_scat_dispersion_real
_atom_type_scat_dispersion_imag
_atom_type_scat_source
C C 0.0033 0.0016 'International Tables Vol C Tables 4.2.6.8 and 6.1.1.4'
H H 0.0000 0.0000 'International Tables Vol C Tables 4.2.6.8 and 6.1.1.4'
O O 0.0106 0.0060 'International Tables Vol C Tables 4.2.6.8 and 6.1.1.4'
Cr Cr 0.3209 0.6236 'International Tables Vol C Tables 4.2.6.8 and 6.1.1.4'

loop_
_geom_angle_atom_site_label_1
_geom_angle_atom_site_label_2
_geom_angle_atom_site_label_3
_geom_angle
C(28) Cr(1) C(27) 84.5(2)
C(28) Cr(1) C(26) 89.8(2)
C(27) Cr(1) C(26) 91.9(2)
C(28) Cr(1) C(25) 85.53(15)
C(27) Cr(1) C(25) 170.1(2)
C(26) Cr(1) C(25) 87.9(2)
C(28) Cr(1) C(24) 92.0(2)
C(27) Cr(1) C(24) 86.9(2)
C(26) Cr(1) C(24) 177.8(2)
C(25) Cr(1) C(24) 93.6(2)
C(28) Cr(1) C(1) 172.92(14)
C(27) Cr(1) C(1) 101.27(14)
C(26) Cr(1) C(1) 86.01(14)
C(25) Cr(1) C(1) 88.64(14)
C(24) Cr(1) C(1) 92.42(14)
O(1) C(1) C(2) 107.2(3)
O(1) C(1) Cr(1) 127.1(2)
C(2) C(1) Cr(1) 125.1(2)
C(1) O(1) C(14) 123.5(3)
C(3) C(2) C(1) 118.7(3)
C(3) C(2) C(7) 118.4(3)
C(1) C(2) C(7) 122.4(3)
C(2) C(3) C(4) 124.3(3)
C(5) C(4) C(3) 118.1(3)
C(4) C(5) O(2) 126.6(3)
C(4) C(5) C(6) 121.6(3)
O(2) C(5) C(6) 111.7(3)
C(5) C(6) C(12) 108.2(3)
C(5) C(6) C(7) 112.7(3)
C(12) C(6) C(7) 111.1(4)
C(2) C(7) C(6) 109.5(3)
C(2) C(7) C(8) 113.0(3)
C(6) C(7) C(8) 113.8(3)
C(10) C(8) C(9) 107.8(3)
C(10) C(8) C(11) 109.8(4)
C(9) C(8) C(11) 108.1(3)
C(10) C(8) C(7) 113.5(3)
C(9) C(8) C(7) 109.0(3)
C(11) C(8) C(7) 108.5(3)
C(5) O(2) C(13) 117.2(3)
O(1) C(14) C(15) 108.9(3)
O(1) C(14) C(19) 105.6(3)
C(15) C(14) C(19) 112.7(3)
C(14) C(15) C(16) 109.0(3)
C(14) C(15) C(20) 113.5(3)
C(16) C(15) C(20) 113.1(4)
C(17) C(16) C(15) 111.7(4)
C(16) C(17) C(18) 112.0(4)
C(17) C(18) C(19) 109.8(4)
C(17) C(18) C(23) 112.0(4)
C(19) C(18) C(23) 110.1(4)
C(14) C(19) C(18) 113.2(4)
C(21) C(20) C(22) 109.0(4)
C(21) C(20) C(15) 111.1(4)
C(22) C(20) C(15) 113.8(4)
O(3) C(24) Cr(1) 177.6(3)
O(4) C(25) Cr(1) 175.2(3)
O(5) C(26) Cr(1) 177.1(3)
O(6) C(27) Cr(1) 172.6(3)
O(7) C(28) Cr(1) 177.8(3)

loop_
_geom_bond_atom_site_label_1
_geom_bond_atom_site_label_2
_geom_bond_distance
Cr(1) C(28) 1.858(4)
Cr(1) C(27) 1.880(4)
Cr(1) C(26) 1.892(4)
Cr(1) C(25) 1.896(4)
Cr(1) C(24) 1.910(4)
Cr(1) C(1) 2.132(4)
C(1) O(1) 1.325(4)
C(1) C(2) 1.466(5)
O(1) C(14) 1.463(4)
C(2) C(3) 1.347(5)
C(2) C(7) 1.531(5)
C(3) C(4) 1.441(5)
C(4) C(5) 1.334(5)
C(5) O(2) 1.355(4)
C(5) C(6) 1.497(5)
C(6) C(12) 1.540(6)
C(6) C(7) 1.545(5)
C(7) C(8) 1.565(5)
C(8) C(10) 1.517(6)
C(8) C(9) 1.528(5)
C(8) C(11) 1.529(6)
O(2) C(13) 1.420(5)
C(14) C(15) 1.515(5)
C(14) C(19) 1.520(5)
C(15) C(16) 1.528(5)
C(15) C(20) 1.548(6)
C(16) C(17) 1.518(7)
C(17) C(18) 1.518(8)
C(18) C(19) 1.529(6)
C(18) C(23) 1.532(7)
C(20) C(21) 1.526(6)
C(20) C(22) 1.528(7)
C(24) O(3) 1.135(5)
C(25) O(4) 1.144(4)
C(26) O(5) 1.135(5)
C(27) O(6) 1.160(4)
C(28) O(7) 1.162(4)
